data_2013409
loop_
_publ_author_name
'Avasthi, Kamlakar'
'Bhagat, Deepa'
'Bal, Chandralata'
'Sharon, Ashoke'
'Yadav, Umesh'
'Maulik, Prakas R.'

_publ_section_title
;
 Unusual molecular conformation in dissymmetric propylene-linker
 compounds containing pyrazolo[3,4-<i>d</i>]pyrimidine and phthalimide
 moieties
;
_journal_issue 8
_journal_name_full 'Acta Crystallographica Section C'
_journal_page_first o409
_journal_page_last o412
_journal_paper_doi 10.1107/S0108270103011442
_journal_volume 59
_journal_year 2003
_chemical_formula_iupac 'C18 H17 N5 O2 S2'
_chemical_formula_moiety 'C18 H17 N5 O2 S2'
_chemical_formula_sum 'C18 H17 N5 O2 S2'
_chemical_formula_weight 399.49
_chemical_melting_point 393
_chemical_name_common pyrazolo[3,4-d]pyrimidine
_chemical_name_systematic
;
4,6-Bis(methylsulfanyl)-1-phthalimidopropyl-1H-pyrazolo[3,4-d]pyrimidine
;
_space_group_IT_number 14
_symmetry_cell_setting monoclinic
_symmetry_space_group_name_Hall '-P 2yn'
_symmetry_space_group_name_H-M 'P 1 21/n 1'
_atom_sites_solution_hydrogens geom
_atom_sites_solution_primary direct
_atom_sites_solution_secondary difmap
_cell_angle_alpha 90.00
_cell_angle_beta 102.190(10)
_cell_angle_gamma 90.00
_cell_formula_units_Z 4
_cell_length_a 10.4710(10)
_cell_length_b 13.1323(11)
_cell_length_c 14.0516(12)
_cell_measurement_reflns_used 40
_cell_measurement_temperature 293(2)
_cell_measurement_theta_max 14.82
_cell_measurement_theta_min 4.79
_cell_volume 1888.6(3)
_computing_cell_refinement 'XSCANS (Siemens, 1996)'
_computing_data_collection 'XSCANS (Siemens, 1996)'
_computing_data_reduction 'XSCANS (Siemens, 1996)'
_computing_molecular_graphics 'SHELXTL (Bruker, 1997)'
_computing_publication_material 'SHELXTL (Bruker, 1997)'
_computing_structure_refinement 'SHELXTL (Bruker, 1997)'
_computing_structure_solution 'SHELXTL (Bruker, 1997)'
_diffrn_ambient_temperature 293(2)
_diffrn_measured_fraction_theta_full 0.997
_diffrn_measured_fraction_theta_max 0.997
_diffrn_measurement_device_type 'Bruker P4 diffractometer'
_diffrn_measurement_method \q-2\q
_diffrn_radiation_monochromator graphite
_diffrn_radiation_source 'fine-focus sealed tube'
_diffrn_radiation_type MoK\a
_diffrn_radiation_wavelength 0.71073
_diffrn_reflns_av_R_equivalents 0.0261
_diffrn_reflns_av_sigmaI/netI 0.0361
_diffrn_reflns_limit_h_max 1
_diffrn_reflns_limit_h_min -12
_diffrn_reflns_limit_k_max 1
_diffrn_reflns_limit_k_min -15
_diffrn_reflns_limit_l_max 16
_diffrn_reflns_limit_l_min -16
_diffrn_reflns_number 4279
_diffrn_reflns_theta_full 25.00
_diffrn_reflns_theta_max 25.00
_diffrn_reflns_theta_min 2.15
_diffrn_standards_decay_% none
_diffrn_standards_interval_count 97
_diffrn_standards_interval_time 60
_diffrn_standards_number 3
_exptl_absorpt_coefficient_mu 0.306
_exptl_absorpt_correction_type none
_exptl_crystal_colour colourless
_exptl_crystal_density_diffrn 1.405
_exptl_crystal_density_method 'not measured'
_exptl_crystal_description rectangular
_exptl_crystal_F_000 832
_exptl_crystal_size_max 0.382
_exptl_crystal_size_mid 0.306
_exptl_crystal_size_min 0.255
_refine_diff_density_max 0.164
_refine_diff_density_min -0.178
_refine_ls_extinction_coef 0.0189(10)
_refine_ls_extinction_expression Fc^*^=kFc[1+0.001xFc^2^\l^3^/sin(2\q)]^-1/4^
_refine_ls_extinction_method SHELXL97
_refine_ls_goodness_of_fit_ref 1.019
_refine_ls_hydrogen_treatment constr
_refine_ls_matrix_type full
_refine_ls_number_parameters 247
_refine_ls_number_reflns 3327
_refine_ls_number_restraints 0
_refine_ls_restrained_S_all 1.019
_refine_ls_R_factor_all 0.0548
_refine_ls_R_factor_gt 0.0372
_refine_ls_shift/su_max 0.000
_refine_ls_shift/su_mean 0.000
_refine_ls_structure_factor_coef Fsqd
_refine_ls_weighting_details 'calc w=1/[\s^2^(Fo^2^)+(0.027P)^2^+0.7345P] where P=(Fo^2^+2Fc^2^)/3'
_refine_ls_weighting_scheme calc
_refine_ls_wR_factor_gt 0.0830
_refine_ls_wR_factor_ref 0.0920
_reflns_number_gt 2566
_reflns_number_total 3327
_reflns_threshold_expression I>2\s(I)
_cod_data_source_file de1208.cif
_cod_data_source_block VI
_cod_original_cell_volume 1888.7(3)
_cod_original_sg_symbol_H-M 'P 21/n'
_cod_database_code 2013409

loop_
_symmetry_equiv_pos_as_xyz
'x, y, z'
'-x+1/2, y+1/2, -z+1/2'
'-x, -y, -z'
'x-1/2, -y-1/2, z-1/2'

loop_
_atom_site_label
_atom_site_fract_x
_atom_site_fract_y
_atom_site_fract_z
_atom_site_U_iso_or_equiv
_atom_site_adp_type
_atom_site_calc_flag
_atom_site_refinement_flags
_atom_site_occupancy
_atom_site_disorder_assembly
_atom_site_disorder_group
_atom_site_type_symbol
N1 0.64508(15) 0.01666(13) 0.21204(12) 0.0475(4) Uani d . 1 . . N
S1 0.62861(7) -0.28497(5) 0.00037(5) 0.0711(2) Uani d . 1 . . S
N2 0.76754(16) -0.02536(14) 0.22767(13) 0.0556(5) Uani d . 1 . . N
S2 0.20255(5) -0.08510(5) 0.01761(4) 0.0634(2) Uani d . 1 . . S
C3 0.7583(2) -0.10443(17) 0.16880(16) 0.0556(5) Uani d . 1 . . C
H3 0.8279 -0.1465 0.1636 0.067 Uiso calc R 1 . . H
C3A 0.62907(19) -0.11713(15) 0.11455(14) 0.0456(5) Uani d . 1 . . C
C4 0.5534(2) -0.18331(16) 0.04637(14) 0.0476(5) Uani d . 1 . . C
N5 0.42548(16) -0.16973(13) 0.01854(11) 0.0484(4) Uani d . 1 . . N
C6 0.37253(19) -0.08968(16) 0.05734(13) 0.0454(5) Uani d . 1 . . C
C7A 0.56024(18) -0.03774(15) 0.14613(13) 0.0421(4) Uani d . 1 . . C
N7 0.43077(15) -0.02041(13) 0.11945(11) 0.0461(4) Uani d . 1 . . N
C8 0.6131(2) 0.09998(16) 0.27028(14) 0.0488(5) Uani d . 1 . . C
H8A 0.5399 0.1378 0.2329 0.059 Uiso calc R 1 . . H
H8B 0.6872 0.1459 0.2861 0.059 Uiso calc R 1 . . H
C9 0.5785(2) 0.06207(17) 0.36347(15) 0.0538(5) Uani d . 1 . . C
H9A 0.5193 0.0048 0.3481 0.065 Uiso calc R 1 . . H
H9B 0.6574 0.0376 0.4066 0.065 Uiso calc R 1 . . H
C10 0.5158(2) 0.14133(19) 0.41665(15) 0.0587(6) Uani d . 1 . . C
H10A 0.5123 0.1158 0.4808 0.070 Uiso calc R 1 . . H
H10B 0.5694 0.2022 0.4250 0.070 Uiso calc R 1 . . H
N11 0.38428(17) 0.16750(14) 0.36490(12) 0.0523(4) Uani d . 1 . . N
C12 0.2741(2) 0.11036(17) 0.37005(15) 0.0539(5) Uani d . 1 . . C
C12A 0.1627(2) 0.16083(15) 0.30514(14) 0.0471(5) Uani d . 1 . . C
C13 0.0325(2) 0.13398(17) 0.28090(15) 0.0549(6) Uani d . 1 . . C
H13 0.0010 0.0774 0.3084 0.066 Uiso calc R 1 . . H
C14 -0.0491(2) 0.19484(18) 0.21397(16) 0.0577(6) Uani d . 1 . . C
H14 -0.1373 0.1786 0.1959 0.069 Uiso calc R 1 . . H
C15 -0.0023(2) 0.27917(18) 0.17343(17) 0.0607(6) Uani d . 1 . . C
H15 -0.0597 0.3189 0.1291 0.073 Uiso calc R 1 . . H
C16 0.1287(2) 0.30561(17) 0.19770(17) 0.0573(6) Uani d . 1 . . C
H16 0.1605 0.3620 0.1700 0.069 Uiso calc R 1 . . H
C16A 0.2098(2) 0.24507(16) 0.26442(14) 0.0473(5) Uani d . 1 . . C
C17 0.3527(2) 0.25082(17) 0.30275(16) 0.0523(5) Uani d . 1 . . C
C18 0.4938(3) -0.3551(2) -0.0682(2) 0.0796(8) Uani d . 1 . . C
H18A 0.4389 -0.3779 -0.0256 0.119 Uiso calc R 1 . . H
H18B 0.5258 -0.4129 -0.0979 0.119 Uiso calc R 1 . . H
H18C 0.4442 -0.3121 -0.1178 0.119 Uiso calc R 1 . . H
C19 0.1612(3) 0.0196(2) 0.0871(2) 0.0982(11) Uani d . 1 . . C
H19A 0.2005 0.0098 0.1547 0.147 Uiso calc R 1 . . H
H19B 0.0680 0.0232 0.0794 0.147 Uiso calc R 1 . . H
H19C 0.1928 0.0818 0.0646 0.147 Uiso calc R 1 . . H
O20 0.27551(17) 0.03351(14) 0.41856(12) 0.0751(5) Uani d . 1 . . O
O21 0.43066(15) 0.31204(12) 0.28520(12) 0.0673(4) Uani d . 1 . . O

loop_
_atom_site_aniso_label
_atom_site_aniso_U_11
_atom_site_aniso_U_22
_atom_site_aniso_U_33
_atom_site_aniso_U_12
_atom_site_aniso_U_13
_atom_site_aniso_U_23
N1 0.0407(9) 0.0491(10) 0.0513(9) 0.0006(8) 0.0068(8) -0.0048(8)
S1 0.0680(4) 0.0650(4) 0.0810(4) 0.0111(3) 0.0171(3) -0.0225(3)
N2 0.0417(10) 0.0602(11) 0.0635(11) 0.0018(9) 0.0078(8) -0.0043(10)
S2 0.0454(3) 0.0777(4) 0.0612(4) 0.0026(3) -0.0023(3) -0.0156(3)
C3 0.0453(12) 0.0569(13) 0.0650(13) 0.0069(10) 0.0126(10) -0.0056(12)
C3A 0.0462(11) 0.0464(11) 0.0455(11) 0.0047(10) 0.0124(9) 0.0013(9)
C4 0.0549(12) 0.0456(12) 0.0439(11) 0.0019(10) 0.0140(9) 0.0006(9)
N5 0.0532(11) 0.0495(10) 0.0427(9) -0.0008(8) 0.0102(8) -0.0022(8)
C6 0.0477(11) 0.0497(12) 0.0379(10) 0.0027(10) 0.0068(9) 0.0036(9)
C7A 0.0421(11) 0.0444(11) 0.0389(10) -0.0028(9) 0.0066(8) 0.0025(9)
N7 0.0438(9) 0.0493(10) 0.0438(9) 0.0035(8) 0.0064(7) -0.0013(8)
C8 0.0484(11) 0.0459(11) 0.0525(12) -0.0050(10) 0.0117(9) -0.0081(10)
C9 0.0525(12) 0.0569(13) 0.0507(12) 0.0016(10) 0.0080(10) 0.0019(10)
C10 0.0559(13) 0.0698(15) 0.0493(12) -0.0022(12) 0.0088(10) -0.0066(11)
N11 0.0493(10) 0.0533(10) 0.0564(10) -0.0009(9) 0.0162(8) -0.0005(9)
C12 0.0607(13) 0.0541(13) 0.0504(12) -0.0066(11) 0.0199(10) -0.0021(11)
C12A 0.0511(12) 0.0466(11) 0.0472(11) -0.0067(10) 0.0187(9) -0.0042(9)
C13 0.0577(13) 0.0561(13) 0.0553(12) -0.0134(11) 0.0218(11) -0.0036(11)
C14 0.0495(12) 0.0659(15) 0.0603(13) -0.0088(11) 0.0178(11) -0.0112(12)
C15 0.0570(14) 0.0621(15) 0.0633(14) 0.0053(12) 0.0133(11) 0.0027(12)
C16 0.0569(13) 0.0502(13) 0.0683(14) -0.0030(11) 0.0211(11) 0.0045(11)
C16A 0.0495(11) 0.0454(11) 0.0513(11) -0.0034(10) 0.0201(9) -0.0052(10)
C17 0.0530(12) 0.0491(12) 0.0597(13) -0.0036(11) 0.0235(10) -0.0052(11)
C18 0.098(2) 0.0614(16) 0.0829(18) -0.0078(15) 0.0266(16) -0.0226(14)
C19 0.0549(15) 0.113(2) 0.118(2) 0.0204(16) -0.0004(15) -0.049(2)
O20 0.0794(12) 0.0721(12) 0.0738(11) -0.0078(9) 0.0165(9) 0.0233(10)
O21 0.0561(9) 0.0634(10) 0.0866(11) -0.0143(8) 0.0245(8) 0.0043(9)

loop_
_atom_type_symbol
_atom_type_description
_atom_type_scat_dispersion_real
_atom_type_scat_dispersion_imag
_atom_type_scat_source
C C 0.0033 0.0016 'International Tables Vol C Tables 4.2.6.8 and 6.1.1.4'
H H 0.0000 0.0000 'International Tables Vol C Tables 4.2.6.8 and 6.1.1.4'
N N 0.0061 0.0033 'International Tables Vol C Tables 4.2.6.8 and 6.1.1.4'
O O 0.0106 0.0060 'International Tables Vol C Tables 4.2.6.8 and 6.1.1.4'
S S 0.1246 0.1234 'International Tables Vol C Tables 4.2.6.8 and 6.1.1.4'

loop_
_geom_angle_atom_site_label_1
_geom_angle_atom_site_label_2
_geom_angle_atom_site_label_3
_geom_angle
C7A N1 N2 110.87(16)
C7A N1 C8 126.36(16)
N2 N1 C8 122.27(16)
C4 S1 C18 103.13(12)
C3 N2 N1 105.93(17)
C6 S2 C19 101.48(11)
N2 C3 C3A 111.44(18)
N2 C3 H3 124.3
C3A C3 H3 124.3
C7A C3A C4 115.10(18)
C7A C3A C3 103.92(17)
C4 C3A C3 140.91(19)
N5 C4 C3A 120.43(19)
N5 C4 S1 120.10(16)
C3A C4 S1 119.46(16)
C4 N5 C6 117.34(17)
N7 C6 N5 129.07(18)
N7 C6 S2 119.01(15)
N5 C6 S2 111.90(15)
N1 C7A N7 125.54(18)
N1 C7A C3A 107.81(17)
N7 C7A C3A 126.58(18)
C6 N7 C7A 111.45(17)
N1 C8 C9 111.49(17)
N1 C8 H8A 109.3
C9 C8 H8A 109.3
N1 C8 H8B 109.3
C9 C8 H8B 109.3
H8A C8 H8B 108.0
C10 C9 C8 114.17(18)
C10 C9 H9A 108.7
C8 C9 H9A 108.7
C10 C9 H9B 108.7
C8 C9 H9B 108.7
H9A C9 H9B 107.6
N11 C10 C9 112.30(17)
N11 C10 H10A 109.1
C9 C10 H10A 109.1
N11 C10 H10B 109.1
C9 C10 H10B 109.1
H10A C10 H10B 107.9
C12 N11 C17 111.45(18)
C12 N11 C10 123.66(19)
C17 N11 C10 124.87(18)
O20 C12 N11 124.3(2)
O20 C12 C12A 129.3(2)
N11 C12 C12A 106.33(18)
C13 C12A C16A 121.5(2)
C13 C12A C12 130.4(2)
C16A C12A C12 108.08(18)
C12A C13 C14 117.2(2)
C12A C13 H13 121.4
C14 C13 H13 121.4
C15 C14 C13 121.4(2)
C15 C14 H14 119.3
C13 C14 H14 119.3
C14 C15 C16 121.2(2)
C14 C15 H15 119.4
C16 C15 H15 119.4
C16A C16 C15 117.3(2)
C16A C16 H16 121.3
C15 C16 H16 121.3
C16 C16A C12A 121.4(2)
C16 C16A C17 130.5(2)
C12A C16A C17 108.14(19)
O21 C17 N11 124.6(2)
O21 C17 C16A 129.4(2)
N11 C17 C16A 105.99(18)
S1 C18 H18A 109.5
S1 C18 H18B 109.5
H18A C18 H18B 109.5
S1 C18 H18C 109.5
H18A C18 H18C 109.5
H18B C18 H18C 109.5
S2 C19 H19A 109.5
S2 C19 H19B 109.5
H19A C19 H19B 109.5
S2 C19 H19C 109.5
H19A C19 H19C 109.5
H19B C19 H19C 109.5

loop_
_geom_bond_atom_site_label_1
_geom_bond_atom_site_label_2
_geom_bond_site_symmetry_2
_geom_bond_distance
_geom_bond_publ_flag
N1 C7A . 1.346(2) ?
N1 N2 . 1.371(2) ?
N1 C8 . 1.447(3) ?
S1 C4 . 1.742(2) ?
S1 C18 . 1.788(3) ?
N2 C3 . 1.318(3) ?
S2 C6 . 1.751(2) ?
S2 C19 . 1.792(3) ?
C3 C3A . 1.416(3) ?
C3 H3 . 0.9300 ?
C3A C7A . 1.392(3) ?
C3A C4 . 1.408(3) ?
C4 N5 . 1.326(3) ?
N5 C6 . 1.355(3) ?
C6 N7 . 1.318(3) ?
C7A N7 . 1.347(2) ?
C8 C9 . 1.515(3) ?
C8 H8A . 0.9700 ?
C8 H8B . 0.9700 ?
C9 C10 . 1.510(3) ?
C9 H9A . 0.9700 ?
C9 H9B . 0.9700 ?
C10 N11 . 1.457(3) ?
C10 H10A . 0.9700 ?
C10 H10B . 0.9700 ?
N11 C12 . 1.391(3) ?
N11 C17 . 1.396(3) ?
C12 O20 . 1.216(3) ?
C12 C12A . 1.477(3) ?
C12A C13 . 1.379(3) ?
C12A C16A . 1.383(3) ?
C13 C14 . 1.384(3) ?
C13 H13 . 0.9300 ?
C14 C15 . 1.382(3) ?
C14 H14 . 0.9300 ?
C15 C16 . 1.386(3) ?
C15 H15 . 0.9300 ?
C16 C16A . 1.377(3) ?
C16 H16 . 0.9300 ?
C16A C17 . 1.481(3) ?
C17 O21 . 1.208(2) ?
C18 H18A . 0.9600 ?
C18 H18B . 0.9600 ?
C18 H18C . 0.9600 ?
C19 H19A . 0.9600 ?
C19 H19B . 0.9600 ?
C19 H19C . 0.9600 ?

loop_
_geom_hbond_atom_site_label_D
_geom_hbond_atom_site_label_H
_geom_hbond_atom_site_label_A
_geom_hbond_site_symmetry_A
_geom_hbond_distance_DH
_geom_hbond_distance_HA
_geom_hbond_distance_DA
_geom_hbond_angle_DHA
C3 H3 O21 2_655 0.93 2.54 3.367(3) 148.8

loop_
_geom_torsion_atom_site_label_1
_geom_torsion_atom_site_label_2
_geom_torsion_atom_site_label_3
_geom_torsion_atom_site_label_4
_geom_torsion
C7A N1 N2 C3 1.8(2)
C8 N1 N2 C3 174.07(18)
N1 N2 C3 C3A -1.1(2)
N2 C3 C3A C7A 0.1(2)
N2 C3 C3A C4 -176.5(2)
C7A C3A C4 N5 -1.9(3)
C3 C3A C4 N5 174.5(2)
C7A C3A C4 S1 179.36(14)
C3 C3A C4 S1 -4.3(4)
C18 S1 C4 N5 -6.4(2)
C18 S1 C4 C3A 172.43(17)
C3A C4 N5 C6 0.8(3)
S1 C4 N5 C6 179.59(14)
C4 N5 C6 N7 1.0(3)
C4 N5 C6 S2 -177.46(15)
C19 S2 C6 N7 -3.0(2)
C19 S2 C6 N5 175.58(17)
N2 N1 C7A N7 175.48(18)
C8 N1 C7A N7 3.5(3)
N2 N1 C7A C3A -1.7(2)
C8 N1 C7A C3A -173.66(18)
C4 C3A C7A N1 178.62(17)
C3 C3A C7A N1 1.0(2)
C4 C3A C7A N7 1.4(3)
C3 C3A C7A N7 -176.18(19)
N5 C6 N7 C7A -1.4(3)
S2 C6 N7 C7A 176.96(14)
N1 C7A N7 C6 -176.62(18)
C3A C7A N7 C6 0.1(3)
C7A N1 C8 C9 86.9(2)
N2 N1 C8 C9 -84.2(2)
N1 C8 C9 C10 -167.15(17)
C8 C9 C10 N11 69.8(2)
C9 C10 N11 C12 82.2(2)
C9 C10 N11 C17 -96.4(2)
C17 N11 C12 O20 179.4(2)
C10 N11 C12 O20 0.6(3)
C17 N11 C12 C12A 0.5(2)
C10 N11 C12 C12A -178.24(18)
O20 C12 C12A C13 -1.3(4)
N11 C12 C12A C13 177.5(2)
O20 C12 C12A C16A -178.9(2)
N11 C12 C12A C16A -0.1(2)
C16A C12A C13 C14 0.1(3)
C12 C12A C13 C14 -177.3(2)
C12A C13 C14 C15 -0.3(3)
C13 C14 C15 C16 0.6(3)
C14 C15 C16 C16A -0.6(3)
C15 C16 C16A C12A 0.4(3)
C15 C16 C16A C17 177.9(2)
C13 C12A C16A C16 -0.2(3)
C12 C12A C16A C16 177.73(19)
C13 C12A C16A C17 -178.16(18)
C12 C12A C16A C17 -0.3(2)
C12 N11 C17 O21 -179.6(2)
C10 N11 C17 O21 -0.9(3)
C12 N11 C17 C16A -0.7(2)
C10 N11 C17 C16A 178.06(18)
C16 C16A C17 O21 1.7(4)
C12A C16A C17 O21 179.4(2)
C16 C16A C17 N11 -177.2(2)
C12A C16A C17 N11 0.6(2)

loop_
_cod_related_entry_id
_cod_related_entry_database
_cod_related_entry_code
1 ChemSpider 21134503
